data_7018472
loop_
_publ_author_name
'Humenny, Will J.'
'Mitzinger, Stefan'
'Khadka, Chhatra B.'
'Najafabadi, Bahareh Khalili'
'Vieira, Isabelle'
'Corrigan, John F.'

_publ_section_title
;
 N-heterocyclic carbene stabilized copper- and silver-phenylchalcogenolate
 ring complexes.
;
_journal_issue 15
_journal_name_full 'Dalton transactions (Cambridge, England : 2003)'
_journal_page_first 4413
_journal_page_last 4422
_journal_paper_doi 10.1039/c2dt11998f
_journal_volume 41
_journal_year 2012
_chemical_formula_sum 'C57 H69 Cu3 N6 Se3'
_chemical_formula_weight 1265.68
_chemical_name_systematic
;
?
;
_space_group_IT_number 161
_symmetry_cell_setting trigonal
_symmetry_space_group_name_Hall 'R 3 -2"c'
_symmetry_space_group_name_H-M 'R 3 c :H'
_atom_sites_solution_hydrogens geom
_atom_sites_solution_primary direct
_atom_sites_solution_secondary difmap
_audit_creation_method SHELXL-97
_cell_angle_alpha 90.00
_cell_angle_beta 90.00
_cell_angle_gamma 120.00
_cell_formula_units_Z 6
_cell_length_a 15.5939(5)
_cell_length_b 15.5939(5)
_cell_length_c 40.870(2)
_cell_measurement_reflns_used 9899
_cell_measurement_temperature 150(2)
_cell_measurement_theta_max 22.38
_cell_measurement_theta_min 2.50
_cell_volume 8606.9(6)
_computing_cell_refinement 'Bruker SAINT'
_computing_data_collection 'Bruker APEX2'
_computing_data_reduction 'Bruker SAINT'
_computing_molecular_graphics 'Bruker SHELXTL'
_computing_publication_material 'Bruker SHELXTL'
_computing_structure_refinement 'SHELXL-97 (Sheldrick, 1997)'
_computing_structure_solution 'SHELXS-97 (Sheldrick, 1990)'
_diffrn_ambient_temperature 150(2)
_diffrn_measured_fraction_theta_full 1.000
_diffrn_measured_fraction_theta_max 1.000
_diffrn_measurement_device_type 'CCD area detector'
_diffrn_measurement_method 'phi and omega scans'
_diffrn_radiation_monochromator graphite
_diffrn_radiation_source 'fine-focus sealed tube'
_diffrn_radiation_type MoK\a
_diffrn_radiation_wavelength 0.71073
_diffrn_reflns_av_R_equivalents 0.0756
_diffrn_reflns_av_sigmaI/netI 0.0412
_diffrn_reflns_limit_h_max 20
_diffrn_reflns_limit_h_min -21
_diffrn_reflns_limit_k_max 21
_diffrn_reflns_limit_k_min -20
_diffrn_reflns_limit_l_max 55
_diffrn_reflns_limit_l_min -55
_diffrn_reflns_number 77705
_diffrn_reflns_theta_full 28.72
_diffrn_reflns_theta_max 28.72
_diffrn_reflns_theta_min 1.81
_exptl_absorpt_coefficient_mu 3.045
_exptl_absorpt_correction_T_max 0.7775
_exptl_absorpt_correction_T_min 0.6513
_exptl_absorpt_correction_type multi-scan
_exptl_crystal_colour colourless
_exptl_crystal_density_diffrn 1.465
_exptl_crystal_density_method 'not measured'
_exptl_crystal_description block
_exptl_crystal_F_000 3852
_exptl_crystal_size_max 0.15
_exptl_crystal_size_mid 0.14
_exptl_crystal_size_min 0.09
_refine_diff_density_max 0.638
_refine_diff_density_min -0.623
_refine_diff_density_rms 0.082
_refine_ls_abs_structure_details 'Flack H D (1983), Acta Cryst. A39, 876-881'
_refine_ls_abs_structure_Flack -0.001(9)
_refine_ls_extinction_method none
_refine_ls_goodness_of_fit_ref 1.023
_refine_ls_hydrogen_treatment constr
_refine_ls_matrix_type full
_refine_ls_number_parameters 212
_refine_ls_number_reflns 4952
_refine_ls_number_restraints 1
_refine_ls_restrained_S_all 1.023
_refine_ls_R_factor_all 0.0484
_refine_ls_R_factor_gt 0.0319
_refine_ls_shift/su_max 0.001
_refine_ls_shift/su_mean 0.000
_refine_ls_structure_factor_coef Fsqd
_refine_ls_weighting_details 'calc w=1/[\s^2^(Fo^2^)+(0.0305P)^2^+9.1448P] where P=(Fo^2^+2Fc^2^)/3'
_refine_ls_weighting_scheme calc
_refine_ls_wR_factor_gt 0.0649
_refine_ls_wR_factor_ref 0.0715
_reflns_number_gt 4101
_reflns_number_total 4952
_reflns_threshold_expression >2sigma(I)
_cod_data_source_file c2dt11998f.txt
_cod_data_source_block b10122r3c
_cod_depositor_comments
;
The following automatic conversions were performed:

'_symmetry_cell_setting' value 'Trigonal' changed to 'trigonal'
according to /home/saulius/struct/CIF-dictionaries/cif_core.dic
dictionary named 'cif_core.dic' version 2.4.1 from 2010-06-29.

Automatic conversion script
Id: cif_fix_values 1715 2011-07-08 13:25:40Z adriana 
;
_cod_original_cell_volume 8606.8(6)
_cod_original_sg_symbol_H-M R3c
_cod_database_code 7018472

loop_
_symmetry_equiv_pos_as_xyz
'x, y, z'
'-y, x-y, z'
'-x+y, -x, z'
'-y, -x, z+1/2'
'-x+y, y, z+1/2'
'x, x-y, z+1/2'
'x+2/3, y+1/3, z+1/3'
'-y+2/3, x-y+1/3, z+1/3'
'-x+y+2/3, -x+1/3, z+1/3'
'-y+2/3, -x+1/3, z+5/6'
'-x+y+2/3, y+1/3, z+5/6'
'x+2/3, x-y+1/3, z+5/6'
'x+1/3, y+2/3, z+2/3'
'-y+1/3, x-y+2/3, z+2/3'
'-x+y+1/3, -x+2/3, z+2/3'
'-y+1/3, -x+2/3, z+7/6'
'-x+y+1/3, y+2/3, z+7/6'
'x+1/3, x-y+2/3, z+7/6'

loop_
_atom_site_label
_atom_site_type_symbol
_atom_site_fract_x
_atom_site_fract_y
_atom_site_fract_z
_atom_site_U_iso_or_equiv
_atom_site_adp_type
_atom_site_occupancy
_atom_site_symmetry_multiplicity
_atom_site_calc_flag
_atom_site_refinement_flags
Se1 Se 0.89928(2) 0.05858(2) 0.984644(7) 0.03460(10) Uani 1 1 d .
Cu1 Cu 0.82507(3) -0.10973(3) 0.998704(8) 0.03018(11) Uani 1 1 d .
N1 N 0.61736(18) -0.2662(2) 0.99267(6) 0.0293(6) Uani 1 1 d .
N2 N 0.6594(2) -0.2377(2) 1.04372(6) 0.0341(6) Uani 1 1 d .
C1 C 0.6939(2) -0.2061(2) 1.01299(8) 0.0327(7) Uani 1 1 d .
C2 C 0.5357(2) -0.3349(2) 1.01035(8) 0.0325(7) Uani 1 1 d .
C3 C 0.4405(2) -0.4086(3) 1.00089(10) 0.0416(8) Uani 1 1 d .
H3A H 0.4215 -0.4219 0.9786 0.050 Uiso 1 1 calc R
C4 C 0.3756(3) -0.4609(3) 1.02616(12) 0.0520(11) Uani 1 1 d .
H4A H 0.3101 -0.5113 1.0209 0.062 Uiso 1 1 calc R
C5 C 0.4029(3) -0.4423(3) 1.05876(12) 0.0533(11) Uani 1 1 d .
H5A H 0.3555 -0.4797 1.0751 0.064 Uiso 1 1 calc R
C6 C 0.4968(3) -0.3710(3) 1.06811(10) 0.0447(9) Uani 1 1 d .
H6A H 0.5157 -0.3589 1.0905 0.054 Uiso 1 1 calc R
C7 C 0.5627(2) -0.3175(2) 1.04303(9) 0.0354(7) Uani 1 1 d .
C8 C 0.6250(3) -0.2547(3) 0.95674(8) 0.0363(8) Uani 1 1 d .
H8A H 0.6952 -0.2043 0.9517 0.044 Uiso 1 1 calc R
C9 C 0.6037(4) -0.3499(3) 0.93970(11) 0.0656(13) Uani 1 1 d .
H9A H 0.6453 -0.3743 0.9492 0.098 Uiso 1 1 calc R
H9B H 0.6184 -0.3371 0.9163 0.098 Uiso 1 1 calc R
H9C H 0.5338 -0.3999 0.9426 0.098 Uiso 1 1 calc R
C10 C 0.5612(3) -0.2142(3) 0.94397(10) 0.0473(9) Uani 1 1 d .
H10A H 0.5781 -0.1526 0.9555 0.071 Uiso 1 1 calc R
H10B H 0.4913 -0.2628 0.9477 0.071 Uiso 1 1 calc R
H10C H 0.5730 -0.2009 0.9205 0.071 Uiso 1 1 calc R
C11 C 0.7180(3) -0.2004(3) 1.07424(9) 0.0510(10) Uani 1 1 d .
H11A H 0.6708 -0.2126 1.0926 0.061 Uiso 1 1 calc R
C12 C 0.7709(4) -0.2577(4) 1.08157(13) 0.0745(15) Uani 1 1 d .
H12A H 0.7228 -0.3288 1.0818 0.112 Uiso 1 1 calc R
H12B H 0.8033 -0.2376 1.1030 0.112 Uiso 1 1 calc R
H12C H 0.8209 -0.2436 1.0647 0.112 Uiso 1 1 calc R
C13 C 0.7912(4) -0.0895(3) 1.07281(11) 0.0706(14) Uani 1 1 d .
H13A H 0.7565 -0.0546 1.0659 0.106 Uiso 1 1 calc R
H13B H 0.8437 -0.0765 1.0571 0.106 Uiso 1 1 calc R
H13C H 0.8203 -0.0660 1.0945 0.106 Uiso 1 1 calc R
C14 C 0.8155(2) 0.1100(2) 0.99836(8) 0.0337(7) Uani 1 1 d .
C15 C 0.7162(2) 0.0498(3) 1.00499(10) 0.0413(8) Uani 1 1 d .
H15A H 0.6878 -0.0201 1.0038 0.050 Uiso 1 1 calc R
C16 C 0.6569(3) 0.0897(3) 1.01350(11) 0.0519(10) Uani 1 1 d .
H16A H 0.5883 0.0470 1.0176 0.062 Uiso 1 1 calc R
C17 C 0.6967(3) 0.1902(3) 1.01603(13) 0.0651(13) Uani 1 1 d .
H17A H 0.6566 0.2175 1.0221 0.078 Uiso 1 1 calc R
C18 C 0.7953(3) 0.2505(3) 1.00965(18) 0.093(2) Uani 1 1 d .
H18A H 0.8239 0.3202 1.0115 0.111 Uiso 1 1 calc R
C19 C 0.8541(3) 0.2108(3) 1.00047(14) 0.0683(14) Uani 1 1 d .
H19A H 0.9220 0.2540 0.9956 0.082 Uiso 1 1 calc R

loop_
_atom_site_aniso_label
_atom_site_aniso_U_11
_atom_site_aniso_U_22
_atom_site_aniso_U_33
_atom_site_aniso_U_23
_atom_site_aniso_U_13
_atom_site_aniso_U_12
Se1 0.02326(17) 0.02406(17) 0.0550(3) -0.00394(16) 0.00161(15) 0.01074(14)
Cu1 0.02258(19) 0.0257(2) 0.0395(3) -0.00186(17) 0.00151(18) 0.01006(16)
N1 0.0237(13) 0.0288(14) 0.0357(14) 0.0033(11) 0.0048(11) 0.0133(11)
N2 0.0278(14) 0.0382(15) 0.0360(15) 0.0053(12) 0.0069(12) 0.0163(12)
C1 0.0282(16) 0.0297(17) 0.043(2) -0.0017(14) 0.0009(14) 0.0164(14)
C2 0.0241(15) 0.0294(17) 0.0482(19) 0.0047(14) 0.0040(14) 0.0164(13)
C3 0.0268(17) 0.0337(18) 0.061(2) 0.0047(17) 0.0021(16) 0.0131(15)
C4 0.0284(19) 0.039(2) 0.082(3) 0.018(2) 0.0068(19) 0.0123(16)
C5 0.037(2) 0.053(2) 0.076(3) 0.030(2) 0.026(2) 0.027(2)
C6 0.041(2) 0.050(2) 0.051(2) 0.0178(18) 0.0172(17) 0.0287(19)
C7 0.0305(17) 0.0350(18) 0.047(2) 0.0071(15) 0.0075(15) 0.0215(15)
C8 0.0348(18) 0.0409(19) 0.0342(18) -0.0014(15) 0.0019(14) 0.0197(16)
C9 0.098(4) 0.067(3) 0.048(2) -0.012(2) 0.002(2) 0.054(3)
C10 0.047(2) 0.058(3) 0.044(2) 0.0063(18) 0.0006(17) 0.031(2)
C11 0.040(2) 0.064(3) 0.037(2) 0.0002(18) 0.0004(17) 0.0165(19)
C12 0.074(3) 0.073(3) 0.077(3) 0.006(3) -0.028(3) 0.037(3)
C13 0.091(4) 0.056(3) 0.052(3) -0.020(2) -0.018(3) 0.027(3)
C14 0.0307(17) 0.0269(16) 0.0412(19) -0.0022(13) -0.0072(14) 0.0126(14)
C15 0.0282(18) 0.0307(18) 0.063(2) -0.0032(17) 0.0044(16) 0.0130(15)
C16 0.0310(19) 0.049(2) 0.076(3) -0.001(2) 0.0085(18) 0.0201(18)
C17 0.042(2) 0.050(3) 0.116(4) -0.014(3) -0.003(2) 0.032(2)
C18 0.040(2) 0.034(2) 0.209(7) -0.015(3) 0.002(3) 0.021(2)
C19 0.0289(19) 0.0267(19) 0.151(5) 0.000(3) 0.004(3) 0.0153(16)

loop_
_atom_type_symbol
_atom_type_description
_atom_type_scat_dispersion_real
_atom_type_scat_dispersion_imag
_atom_type_scat_source
C C 0.0033 0.0016 'International Tables Vol C Tables 4.2.6.8 and 6.1.1.4'
H H 0.0000 0.0000 'International Tables Vol C Tables 4.2.6.8 and 6.1.1.4'
N N 0.0061 0.0033 'International Tables Vol C Tables 4.2.6.8 and 6.1.1.4'
Cu Cu 0.3201 1.2651 'International Tables Vol C Tables 4.2.6.8 and 6.1.1.4'
Se Se -0.0929 2.2259 'International Tables Vol C Tables 4.2.6.8 and 6.1.1.4'

loop_
_geom_angle_atom_site_label_1
_geom_angle_atom_site_label_2
_geom_angle_atom_site_label_3
_geom_angle
_geom_angle_site_symmetry_3
C14 Se1 Cu1 109.63(10) .
C14 Se1 Cu1 108.58(10) 3_765
Cu1 Se1 Cu1 122.35(2) 3_765
C1 Cu1 Se1 133.11(9) .
C1 Cu1 Se1 120.43(9) 2_645
Se1 Cu1 Se1 105.97(2) 2_645
C1 N1 C2 111.2(3) .
C1 N1 C8 122.0(3) .
C2 N1 C8 126.8(3) .
C1 N2 C7 111.1(3) .
C1 N2 C11 125.5(3) .
C7 N2 C11 123.1(3) .
N2 C1 N1 105.1(3) .
N2 C1 Cu1 129.6(2) .
N1 C1 Cu1 124.9(2) .
C7 C2 N1 106.2(3) .
C7 C2 C3 121.3(3) .
N1 C2 C3 132.5(3) .
C4 C3 C2 116.0(4) .
C4 C3 H3A 122.0 .
C2 C3 H3A 122.0 .
C5 C4 C3 122.3(4) .
C5 C4 H4A 118.8 .
C3 C4 H4A 118.8 .
C6 C5 C4 121.8(4) .
C6 C5 H5A 119.1 .
C4 C5 H5A 119.1 .
C5 C6 C7 116.5(4) .
C5 C6 H6A 121.7 .
C7 C6 H6A 121.7 .
C2 C7 C6 122.0(3) .
C2 C7 N2 106.3(3) .
C6 C7 N2 131.6(4) .
N1 C8 C10 111.4(3) .
N1 C8 C9 111.8(3) .
C10 C8 C9 112.5(3) .
N1 C8 H8A 106.9 .
C10 C8 H8A 106.9 .
C9 C8 H8A 106.9 .
C8 C9 H9A 109.5 .
C8 C9 H9B 109.5 .
H9A C9 H9B 109.5 .
C8 C9 H9C 109.5 .
H9A C9 H9C 109.5 .
H9B C9 H9C 109.5 .
C8 C10 H10A 109.5 .
C8 C10 H10B 109.5 .
H10A C10 H10B 109.5 .
C8 C10 H10C 109.5 .
H10A C10 H10C 109.5 .
H10B C10 H10C 109.5 .
N2 C11 C12 110.2(4) .
N2 C11 C13 112.2(3) .
C12 C11 C13 110.9(4) .
N2 C11 H11A 107.8 .
C12 C11 H11A 107.8 .
C13 C11 H11A 107.8 .
C11 C12 H12A 109.5 .
C11 C12 H12B 109.5 .
H12A C12 H12B 109.5 .
C11 C12 H12C 109.5 .
H12A C12 H12C 109.5 .
H12B C12 H12C 109.5 .
C11 C13 H13A 109.5 .
C11 C13 H13B 109.5 .
H13A C13 H13B 109.5 .
C11 C13 H13C 109.5 .
H13A C13 H13C 109.5 .
H13B C13 H13C 109.5 .
C19 C14 C15 117.8(3) .
C19 C14 Se1 119.6(3) .
C15 C14 Se1 122.6(2) .
C14 C15 C16 121.0(3) .
C14 C15 H15A 119.5 .
C16 C15 H15A 119.5 .
C17 C16 C15 120.5(4) .
C17 C16 H16A 119.8 .
C15 C16 H16A 119.8 .
C18 C17 C16 118.9(4) .
C18 C17 H17A 120.6 .
C16 C17 H17A 120.6 .
C17 C18 C19 120.7(4) .
C17 C18 H18A 119.6 .
C19 C18 H18A 119.6 .
C14 C19 C18 121.1(4) .
C14 C19 H19A 119.5 .
C18 C19 H19A 119.5 .

loop_
_geom_bond_atom_site_label_1
_geom_bond_atom_site_label_2
_geom_bond_distance
_geom_bond_site_symmetry_2
Se1 C14 1.927(3) .
Se1 Cu1 2.3495(5) .
Se1 Cu1 2.3711(5) 3_765
Cu1 C1 1.926(3) .
Cu1 Se1 2.3711(5) 2_645
N1 C1 1.369(4) .
N1 C2 1.388(4) .
N1 C8 1.477(4) .
N2 C1 1.358(4) .
N2 C7 1.395(4) .
N2 C11 1.482(5) .
C2 C7 1.386(5) .
C2 C3 1.403(5) .
C3 C4 1.390(5) .
C3 H3A 0.9500 .
C4 C5 1.384(6) .
C4 H4A 0.9500 .
C5 C6 1.379(6) .
C5 H5A 0.9500 .
C6 C7 1.395(5) .
C6 H6A 0.9500 .
C8 C10 1.513(5) .
C8 C9 1.519(5) .
C8 H8A 1.0000 .
C9 H9A 0.9800 .
C9 H9B 0.9800 .
C9 H9C 0.9800 .
C10 H10A 0.9800 .
C10 H10B 0.9800 .
C10 H10C 0.9800 .
C11 C12 1.518(6) .
C11 C13 1.525(6) .
C11 H11A 1.0000 .
C12 H12A 0.9800 .
C12 H12B 0.9800 .
C12 H12C 0.9800 .
C13 H13A 0.9800 .
C13 H13B 0.9800 .
C13 H13C 0.9800 .
C14 C19 1.377(5) .
C14 C15 1.377(5) .
C15 C16 1.394(5) .
C15 H15A 0.9500 .
C16 C17 1.370(6) .
C16 H16A 0.9500 .
C17 C18 1.367(6) .
C17 H17A 0.9500 .
C18 C19 1.389(6) .
C18 H18A 0.9500 .
C19 H19A 0.9500 .
